data_7230888
loop_
_publ_author_name
'Mathivathanan, Logesh'
'Boudalis, Athanassios K.'
'Turek, Philippe'
'Pissas, Michael'
'Sanakis, Yiannis'
'Raptis, Raphael G.'

_publ_section_title
;
 Interactions between H-bonded [Cu(\m<sub>3</sub>-OH)] triangles; a
 combined magnetic susceptibility and EPR study.
;
_journal_issue 25
_journal_name_full 'Physical chemistry chemical physics : PCCP'
_journal_page_first 17234
_journal_page_last 17244
_journal_paper_doi 10.1039/c8cp02643b
_journal_volume 20
_journal_year 2018
_chemical_formula_moiety 'C30 H25 Cu3 N6 O7, H2 O, C6 H16 N'
_chemical_formula_sum 'C36 H43 Cu3 N7 O8'
_chemical_formula_weight 892.39
_chemical_name_systematic 'triethylammonium (m3-hydroxido)(tris-m-pyrazolido)tribenzoato tricopper(II)'
_space_group_crystal_system triclinic
_space_group_IT_number 2
_space_group_name_Hall '-P 1'
_space_group_name_H-M_alt 'P -1'
_symmetry_space_group_name_Hall '-P 1'
_symmetry_space_group_name_H-M 'P -1'
_atom_sites_solution_hydrogens mixed
_atom_sites_solution_primary dual
_audit_creation_date 2017-06-22
_audit_creation_method
;
Olex2 1.2
(compiled 2017.03.28 svn.r3405 for OlexSys, GUI svn.r5337)
;
_audit_update_record
;
2017-06-22 deposited with the CCDC.
2018-06-14 downloaded from the CCDC.
;
_cell_angle_alpha 73.446(2)
_cell_angle_beta 79.252(2)
_cell_angle_gamma 65.891(2)
_cell_formula_units_Z 2
_cell_length_a 11.417(2)
_cell_length_b 12.317(3)
_cell_length_c 15.889(3)
_cell_measurement_reflns_used 9905
_cell_measurement_temperature 296(2)
_cell_measurement_theta_max 27.22
_cell_measurement_theta_min 2.18
_cell_volume 1948.6(7)
_computing_cell_refinement 'SAINT v7.68A (Bruker, 2009)'
_computing_data_collection 'Bruker APEX2'
_computing_data_reduction 'SAINT v7.68A (Bruker, 2009)'
_computing_molecular_graphics 'Olex2 (Dolomanov et al., 2009)'
_computing_publication_material 'Olex2 (Dolomanov et al., 2009)'
_computing_structure_refinement 'ShelXL (Sheldrick, 2015)'
_computing_structure_solution 'ShelXT (Sheldrick, 2015)'
_diffrn_ambient_temperature 296.15
_diffrn_measured_fraction_theta_full 0.998
_diffrn_measured_fraction_theta_max 0.974
_diffrn_measurement_device_type 'Bruker APEX-II CCD'
_diffrn_measurement_method '\f and \w scans'
_diffrn_radiation_monochromator graphite
_diffrn_radiation_type MoK\a
_diffrn_radiation_wavelength 0.71073
_diffrn_reflns_av_R_equivalents 0.0240
_diffrn_reflns_av_unetI/netI 0.0324
_diffrn_reflns_Laue_measured_fraction_full 0.998
_diffrn_reflns_Laue_measured_fraction_max 0.974
_diffrn_reflns_limit_h_max 14
_diffrn_reflns_limit_h_min -14
_diffrn_reflns_limit_k_max 15
_diffrn_reflns_limit_k_min -15
_diffrn_reflns_limit_l_max 20
_diffrn_reflns_limit_l_min -20
_diffrn_reflns_number 22341
_diffrn_reflns_point_group_measured_fraction_full 0.998
_diffrn_reflns_point_group_measured_fraction_max 0.974
_diffrn_reflns_theta_full 25.000
_diffrn_reflns_theta_max 27.457
_diffrn_reflns_theta_min 1.960
_diffrn_standards_number 0
_exptl_absorpt_coefficient_mu 1.681
_exptl_absorpt_correction_T_max 0.7455
_exptl_absorpt_correction_T_min 0.6901
_exptl_absorpt_correction_type multi-scan
_exptl_absorpt_process_details
'SADABS-2008/1 (Bruker,2008) was used for absorption correction. wR2(int) was 0.1251 before and 0.0339 after correction. The Ratio of minimum to maximum transmission is 0.9257. The \l/2 correction factor is 0.0015.'
_exptl_crystal_colour purple
_exptl_crystal_density_diffrn 1.521
_exptl_crystal_description Polygon
_exptl_crystal_F_000 918
_exptl_crystal_recrystallization_method 'Re-crystallisation from solvent: CH3CN'
_exptl_crystal_size_max 0.14
_exptl_crystal_size_mid 0.087
_exptl_crystal_size_min 0.08
_refine_diff_density_max 0.297
_refine_diff_density_min -0.313
_refine_diff_density_rms 0.051
_refine_ls_extinction_method none
_refine_ls_goodness_of_fit_ref 0.997
_refine_ls_hydrogen_treatment mixed
_refine_ls_matrix_type full
_refine_ls_number_parameters 506
_refine_ls_number_reflns 8671
_refine_ls_number_restraints 2
_refine_ls_restrained_S_all 0.998
_refine_ls_R_factor_all 0.0505
_refine_ls_R_factor_gt 0.0314
_refine_ls_shift/su_max 0.000
_refine_ls_shift/su_mean 0.000
_refine_ls_structure_factor_coef Fsqd
_refine_ls_weighting_details 'w=1/[\s^2^(Fo^2^)+(0.0477P)^2^] where P=(Fo^2^+2Fc^2^)/3'
_refine_ls_weighting_scheme calc
_refine_ls_wR_factor_gt 0.0776
_refine_ls_wR_factor_ref 0.0867
_reflns_Friedel_coverage 0.000
_reflns_number_gt 6433
_reflns_number_total 8671
_reflns_threshold_expression 'I > 2\s(I)'
_cod_data_source_file c8cp02643b2.cif
_cod_data_source_block log120_0m
_cod_depositor_comments 'Adding full bibliography for 7230888.cif.'
_cod_original_cell_volume 1948.7(7)
_cod_database_code 7230888
_shelx_shelxl_version_number 2016/6
_shelx_space_group_comment
;
The symmetry employed for this shelxl refinement is uniquely defined
by the following loop, which should always be used as a source of
symmetry information in preference to the above space-group names.
They are only intended as comments.
;
_shelx_estimated_absorpt_t_max 0.877
_shelx_estimated_absorpt_t_min 0.799
_olex2_refinement_description
;
1. Fixed Uiso
 At 1.2 times of:
  All C(H) groups, All C(H,H) groups
 At 1.5 times of:
  All C(H,H,H) groups
2. Restrained distances
 O8-H8B = O8-H8A
 1 with sigma of 0.02
3.a Secondary CH2 refined with riding coordinates:
 C31(H31A,H31B), C33(H33A,H33B), C35(H35A,H35B)
3.b Aromatic/amide H refined with riding coordinates:
 C1(H1A), C2(H2), C3(H3), C4(H4), C5(H5), C6(H6), C7(H7), C8(H8), C9(H9),
 C12(H12), C13(H13), C14(H14), C15(H15), C16(H16), C19(H19), C20(H20), C21(H21),
  C22(H22), C23(H23), C26(H26), C27(H27), C28(H28), C29(H29), C30(H30)
3.c Idealised Me refined as rotating group:
 C32(H32A,H32B,H32C), C34(H34A,H34B,H34C), C36(H36A,H36B,H36C)
;
_olex2_submission_special_instructions 'No special instructions were received'

loop_
_space_group_symop_operation_xyz
'x, y, z'
'-x, -y, -z'

loop_
_atom_site_label
_atom_site_type_symbol
_atom_site_fract_x
_atom_site_fract_y
_atom_site_fract_z
_atom_site_U_iso_or_equiv
_atom_site_adp_type
_atom_site_occupancy
_atom_site_site_symmetry_order
_atom_site_calc_flag
_atom_site_refinement_flags_posn
Cu1 Cu 0.32738(3) 0.15850(2) 0.46150(2) 0.03955(8) Uani 1 1 d .
Cu2 Cu 0.31504(3) 0.18847(3) 0.24671(2) 0.04027(8) Uani 1 1 d .
Cu3 Cu 0.44043(3) 0.34726(2) 0.30459(2) 0.04168(9) Uani 1 1 d .
O1 O 0.40428(17) 0.19325(15) 0.33947(10) 0.0390(4) Uani 1 1 d .
N1 N 0.24528(19) 0.07213(17) 0.42215(12) 0.0455(5) Uani 1 1 d .
N2 N 0.23247(19) 0.09219(18) 0.33488(13) 0.0461(5) Uani 1 1 d .
N3 N 0.42279(18) 0.25927(18) 0.16049(12) 0.0437(5) Uani 1 1 d .
N4 N 0.47334(18) 0.32840(18) 0.18366(12) 0.0453(5) Uani 1 1 d .
N5 N 0.45292(19) 0.32801(18) 0.42879(13) 0.0450(5) Uani 1 1 d .
N6 N 0.42058(19) 0.24107(19) 0.49209(13) 0.0468(5) Uani 1 1 d .
O2 O 0.21515(16) 0.16045(15) 0.57221(10) 0.0493(4) Uani 1 1 d .
O3 O 0.37629(18) -0.00723(17) 0.62345(13) 0.0704(6) Uani 1 1 d .
O4 O 0.20971(15) 0.20725(15) 0.15482(10) 0.0487(4) Uani 1 1 d .
O5 O 0.07332(16) 0.36304(16) 0.21076(11) 0.0524(4) Uani 1 1 d .
O6 O 0.48852(17) 0.49139(15) 0.26774(11) 0.0536(4) Uani 1 1 d .
O7 O 0.2917(2) 0.6298(2) 0.2499(2) 0.1096(10) Uani 1 1 d .
O8 O 0.20541(18) 0.44734(19) 0.30220(13) 0.0603(5) Uani 1 1 d D
H8A H 0.229(4) 0.520(3) 0.280(3) 0.162(19) Uiso 1 1 d D
H8B H 0.171(3) 0.436(3) 0.2599(16) 0.078(10) Uiso 1 1 d D
C1 C 0.1666(2) 0.0281(2) 0.32705(18) 0.0525(6) Uani 1 1 d .
H1A H 0.145142 0.026192 0.273978 0.063 Uiso 1 1 calc R
C2 C 0.1352(3) -0.0344(3) 0.40813(19) 0.0612(7) Uani 1 1 d .
H2 H 0.090476 -0.086333 0.421266 0.073 Uiso 1 1 calc R
C3 C 0.1847(3) -0.0030(3) 0.46547(18) 0.0610(7) Uani 1 1 d .
H3 H 0.177221 -0.030226 0.526412 0.073 Uiso 1 1 calc R
C4 C 0.4632(3) 0.2557(2) 0.07638(16) 0.0533(6) Uani 1 1 d .
H4 H 0.442378 0.214115 0.044610 0.064 Uiso 1 1 calc R
C5 C 0.5402(3) 0.3226(3) 0.04364(17) 0.0599(7) Uani 1 1 d .
H5 H 0.580742 0.335145 -0.012729 0.072 Uiso 1 1 calc R
C6 C 0.5436(2) 0.3665(2) 0.11317(16) 0.0546(7) Uani 1 1 d .
H6 H 0.588353 0.415560 0.111500 0.066 Uiso 1 1 calc R
C7 C 0.5118(2) 0.3732(3) 0.46715(18) 0.0549(7) Uani 1 1 d .
H7 H 0.542976 0.434387 0.438548 0.066 Uiso 1 1 calc R
C8 C 0.5195(3) 0.3163(3) 0.55479(19) 0.0628(7) Uani 1 1 d .
H8 H 0.556214 0.329974 0.596345 0.075 Uiso 1 1 calc R
C9 C 0.4609(3) 0.2346(3) 0.56765(17) 0.0577(7) Uani 1 1 d .
H9 H 0.450817 0.182263 0.621244 0.069 Uiso 1 1 calc R
C10 C 0.2658(3) 0.0678(2) 0.63294(16) 0.0477(6) Uani 1 1 d .
C11 C 0.1838(2) 0.0519(2) 0.71754(15) 0.0430(5) Uani 1 1 d .
C12 C 0.2328(3) -0.0438(3) 0.78894(18) 0.0652(8) Uani 1 1 d .
H12 H 0.318929 -0.095884 0.785803 0.078 Uiso 1 1 calc R
C13 C 0.1550(4) -0.0620(3) 0.8640(2) 0.0832(10) Uani 1 1 d .
H13 H 0.188937 -0.126571 0.911415 0.100 Uiso 1 1 calc R
C14 C 0.0281(3) 0.0135(3) 0.8703(2) 0.0762(9) Uani 1 1 d .
H14 H -0.024305 -0.000263 0.921172 0.091 Uiso 1 1 calc R
C15 C -0.0214(3) 0.1104(3) 0.80032(19) 0.0649(8) Uani 1 1 d .
H15 H -0.106994 0.163377 0.804279 0.078 Uiso 1 1 calc R
C16 C 0.0563(2) 0.1282(2) 0.72497(16) 0.0517(6) Uani 1 1 d .
H16 H 0.022140 0.193186 0.677887 0.062 Uiso 1 1 calc R
C17 C 0.1052(2) 0.2990(2) 0.15516(15) 0.0411(5) Uani 1 1 d .
C18 C 0.0181(2) 0.3302(2) 0.08487(15) 0.0433(5) Uani 1 1 d .
C19 C 0.0507(3) 0.2578(3) 0.02508(17) 0.0601(7) Uani 1 1 d .
H19 H 0.126063 0.188328 0.028751 0.072 Uiso 1 1 calc R
C20 C -0.0306(4) 0.2905(4) -0.0403(2) 0.0844(11) Uani 1 1 d .
H20 H -0.009132 0.242463 -0.080859 0.101 Uiso 1 1 calc R
C21 C -0.1405(4) 0.3909(4) -0.0461(2) 0.0933(13) Uani 1 1 d .
H21 H -0.194597 0.410793 -0.089857 0.112 Uiso 1 1 calc R
C22 C -0.1725(3) 0.4630(4) 0.0118(2) 0.0834(11) Uani 1 1 d .
H22 H -0.247800 0.532626 0.006903 0.100 Uiso 1 1 calc R
C23 C -0.0942(2) 0.4339(3) 0.07776(18) 0.0603(7) Uani 1 1 d .
H23 H -0.116624 0.483510 0.117304 0.072 Uiso 1 1 calc R
C24 C 0.4091(3) 0.5992(2) 0.24238(19) 0.0559(7) Uani 1 1 d .
C25 C 0.4658(2) 0.6952(2) 0.20039(17) 0.0500(6) Uani 1 1 d .
C26 C 0.5913(3) 0.6635(2) 0.16553(17) 0.0559(7) Uani 1 1 d .
H26 H 0.642771 0.581551 0.168456 0.067 Uiso 1 1 calc R
C27 C 0.6424(3) 0.7524(3) 0.1260(2) 0.0742(9) Uani 1 1 d .
H27 H 0.726873 0.729923 0.101019 0.089 Uiso 1 1 calc R
C28 C 0.5692(4) 0.8730(3) 0.1235(2) 0.0850(10) Uani 1 1 d .
H28 H 0.604424 0.932349 0.099608 0.102 Uiso 1 1 calc R
C29 C 0.4454(4) 0.9046(3) 0.1560(3) 0.1180(16) Uani 1 1 d .
H29 H 0.394047 0.986704 0.152227 0.142 Uiso 1 1 calc R
C30 C 0.3928(3) 0.8166(3) 0.1952(3) 0.1061(15) Uani 1 1 d .
H30 H 0.307379 0.840384 0.218053 0.127 Uiso 1 1 calc R
C31 C 0.9709(3) 0.3688(3) 0.44144(18) 0.0588(7) Uani 1 1 d .
H31A H 1.017923 0.422903 0.422711 0.071 Uiso 1 1 calc R
H31B H 1.032882 0.285902 0.458498 0.071 Uiso 1 1 calc R
C32 C 0.8801(4) 0.4011(3) 0.5206(2) 0.0870(10) Uani 1 1 d .
H32A H 0.820307 0.484078 0.504931 0.130 Uiso 1 1 calc GR
H32B H 0.928376 0.392274 0.567191 0.130 Uiso 1 1 calc GR
H32C H 0.833752 0.347321 0.540073 0.130 Uiso 1 1 calc GR
C33 C 0.8558(3) 0.2756(2) 0.38356(17) 0.0578(7) Uani 1 1 d .
H33A H 0.924667 0.198989 0.405800 0.069 Uiso 1 1 calc R
H33B H 0.785874 0.288154 0.429560 0.069 Uiso 1 1 calc R
C34 C 0.8091(3) 0.2646(3) 0.3050(2) 0.0724(8) Uani 1 1 d .
H34A H 0.737497 0.338199 0.284506 0.109 Uiso 1 1 calc GR
H34B H 0.782529 0.196317 0.321544 0.109 Uiso 1 1 calc GR
H34C H 0.877419 0.252372 0.258943 0.109 Uiso 1 1 calc GR
C35 C 0.8018(3) 0.5012(2) 0.33560(19) 0.0592(7) Uani 1 1 d .
H35A H 0.734767 0.516653 0.383205 0.071 Uiso 1 1 calc R
H35B H 0.763519 0.500740 0.286147 0.071 Uiso 1 1 calc R
C36 C 0.8511(3) 0.6036(3) 0.3088(2) 0.0743(9) Uani 1 1 d .
H36A H 0.877495 0.612478 0.359556 0.111 Uiso 1 1 calc GR
H36B H 0.783905 0.678442 0.283969 0.111 Uiso 1 1 calc GR
H36C H 0.923129 0.585037 0.265816 0.111 Uiso 1 1 calc GR
H1 H 0.472(3) 0.144(2) 0.3409(18) 0.060(10) Uiso 1 1 d .
H7A H 0.960(2) 0.370(2) 0.3192(16) 0.049(7) Uiso 1 1 d .
N7 N 0.9041(2) 0.37821(19) 0.36482(14) 0.0468(5) Uani 1 1 d .

loop_
_atom_site_aniso_label
_atom_site_aniso_U_11
_atom_site_aniso_U_22
_atom_site_aniso_U_33
_atom_site_aniso_U_23
_atom_site_aniso_U_13
_atom_site_aniso_U_12
Cu1 0.04323(16) 0.04031(16) 0.03390(15) -0.00484(12) -0.00372(12) -0.01682(13)
Cu2 0.04210(16) 0.04439(17) 0.03555(15) -0.00630(12) -0.00534(12) -0.01859(13)
Cu3 0.04752(17) 0.04127(16) 0.03902(16) -0.00720(12) -0.00248(13) -0.02135(13)
O1 0.0417(10) 0.0403(9) 0.0342(8) -0.0064(7) -0.0032(7) -0.0161(8)
N1 0.0546(12) 0.0442(11) 0.0392(11) -0.0036(9) -0.0027(9) -0.0244(10)
N2 0.0513(12) 0.0523(12) 0.0421(11) -0.0093(9) -0.0042(9) -0.0277(10)
N3 0.0472(11) 0.0499(12) 0.0349(10) -0.0080(9) -0.0033(9) -0.0206(10)
N4 0.0496(12) 0.0460(11) 0.0400(11) -0.0043(9) -0.0015(9) -0.0225(10)
N5 0.0492(11) 0.0492(12) 0.0443(11) -0.0153(9) -0.0013(9) -0.0242(10)
N6 0.0530(12) 0.0552(12) 0.0379(11) -0.0112(9) -0.0031(9) -0.0258(10)
O2 0.0556(10) 0.0505(10) 0.0353(9) -0.0037(8) -0.0012(8) -0.0186(8)
O3 0.0575(12) 0.0616(12) 0.0643(13) -0.0064(10) 0.0043(10) -0.0044(10)
O4 0.0452(9) 0.0573(11) 0.0435(9) -0.0142(8) -0.0089(7) -0.0153(8)
O5 0.0615(11) 0.0569(11) 0.0463(10) -0.0179(8) 0.0010(8) -0.0281(9)
O6 0.0616(11) 0.0440(10) 0.0589(11) -0.0042(8) -0.0078(9) -0.0276(9)
O7 0.0519(13) 0.0559(13) 0.208(3) -0.0196(16) 0.0094(16) -0.0234(11)
O8 0.0526(11) 0.0674(13) 0.0653(13) -0.0207(11) -0.0005(9) -0.0254(10)
C1 0.0550(15) 0.0573(16) 0.0555(16) -0.0156(13) -0.0048(12) -0.0293(13)
C2 0.0716(18) 0.0610(17) 0.0647(18) -0.0100(14) -0.0015(14) -0.0434(15)
C3 0.079(2) 0.0628(17) 0.0505(16) -0.0031(13) -0.0001(14) -0.0452(16)
C4 0.0630(17) 0.0589(16) 0.0364(13) -0.0075(12) -0.0091(12) -0.0217(14)
C5 0.0711(18) 0.0699(18) 0.0354(13) -0.0022(13) 0.0009(12) -0.0322(15)
C6 0.0633(17) 0.0572(16) 0.0431(14) 0.0007(12) 0.0001(12) -0.0326(14)
C7 0.0582(16) 0.0640(17) 0.0566(16) -0.0240(14) -0.0005(13) -0.0322(14)
C8 0.0708(19) 0.079(2) 0.0548(17) -0.0267(15) -0.0090(14) -0.0357(16)
C9 0.0710(18) 0.0697(18) 0.0384(14) -0.0155(13) -0.0096(12) -0.0282(15)
C10 0.0565(16) 0.0472(14) 0.0412(14) -0.0090(12) -0.0047(12) -0.0219(13)
C11 0.0563(15) 0.0397(12) 0.0351(12) -0.0071(10) -0.0052(11) -0.0206(11)
C12 0.0694(18) 0.0562(17) 0.0478(16) 0.0010(13) -0.0072(14) -0.0093(14)
C13 0.106(3) 0.070(2) 0.0465(17) 0.0091(15) 0.0005(17) -0.024(2)
C14 0.092(2) 0.079(2) 0.0508(17) -0.0115(16) 0.0185(17) -0.039(2)
C15 0.0590(17) 0.0706(19) 0.0618(18) -0.0192(16) 0.0070(14) -0.0239(15)
C16 0.0585(16) 0.0498(15) 0.0444(14) -0.0053(12) -0.0071(12) -0.0207(13)
C17 0.0438(13) 0.0485(14) 0.0364(12) -0.0057(11) -0.0001(10) -0.0269(12)
C18 0.0436(13) 0.0523(14) 0.0368(12) -0.0006(11) -0.0037(10) -0.0272(11)
C19 0.0770(19) 0.0662(18) 0.0484(15) -0.0076(13) -0.0109(14) -0.0395(15)
C20 0.121(3) 0.104(3) 0.060(2) -0.0069(19) -0.028(2) -0.072(3)
C21 0.095(3) 0.141(4) 0.062(2) 0.029(2) -0.038(2) -0.084(3)
C22 0.0502(17) 0.101(3) 0.075(2) 0.027(2) -0.0183(16) -0.0307(18)
C23 0.0484(15) 0.0674(18) 0.0532(16) 0.0016(14) -0.0047(13) -0.0202(14)
C24 0.0550(16) 0.0495(16) 0.0689(18) -0.0203(14) 0.0049(14) -0.0251(14)
C25 0.0562(15) 0.0440(14) 0.0532(15) -0.0143(12) -0.0007(12) -0.0216(12)
C26 0.0590(16) 0.0500(15) 0.0540(16) -0.0022(12) -0.0112(13) -0.0196(13)
C27 0.069(2) 0.079(2) 0.073(2) 0.0040(17) -0.0033(16) -0.0413(18)
C28 0.111(3) 0.071(2) 0.089(3) -0.0156(19) 0.008(2) -0.060(2)
C29 0.117(3) 0.0457(19) 0.186(5) -0.038(2) 0.033(3) -0.037(2)
C30 0.079(2) 0.0512(19) 0.180(4) -0.041(2) 0.041(3) -0.0288(17)
C31 0.0534(16) 0.0612(17) 0.0620(17) -0.0113(14) -0.0150(13) -0.0194(14)
C32 0.110(3) 0.098(3) 0.059(2) -0.0270(18) -0.0122(18) -0.037(2)
C33 0.0665(18) 0.0500(15) 0.0579(17) -0.0097(13) 0.0006(14) -0.0271(14)
C34 0.087(2) 0.073(2) 0.073(2) -0.0178(16) -0.0035(17) -0.0474(18)
C35 0.0592(16) 0.0487(15) 0.0650(18) -0.0061(13) -0.0170(14) -0.0153(13)
C36 0.080(2) 0.0491(17) 0.090(2) -0.0132(16) -0.0094(18) -0.0215(15)
N7 0.0445(12) 0.0469(12) 0.0463(12) -0.0108(10) 0.0013(10) -0.0166(10)

loop_
_atom_type_symbol
_atom_type_description
_atom_type_scat_dispersion_real
_atom_type_scat_dispersion_imag
_atom_type_scat_source
C C 0.0033 0.0016 'International Tables Vol C Tables 4.2.6.8 and 6.1.1.4'
H H 0.0000 0.0000 'International Tables Vol C Tables 4.2.6.8 and 6.1.1.4'
Cu Cu 0.3201 1.2651 'International Tables Vol C Tables 4.2.6.8 and 6.1.1.4'
N N 0.0061 0.0033 'International Tables Vol C Tables 4.2.6.8 and 6.1.1.4'
O O 0.0106 0.0060 'International Tables Vol C Tables 4.2.6.8 and 6.1.1.4'

loop_
_geom_angle_atom_site_label_1
_geom_angle_atom_site_label_2
_geom_angle_atom_site_label_3
_geom_angle
N1 Cu1 O1 87.98(7)
N1 Cu1 O2 91.08(8)
N6 Cu1 O1 87.46(7)
N6 Cu1 N1 174.92(8)
N6 Cu1 O2 93.89(8)
O2 Cu1 O1 166.02(7)
N2 Cu2 O1 89.23(7)
N2 Cu2 O4 92.48(8)
N3 Cu2 O1 88.50(7)
N3 Cu2 N2 170.31(8)
N3 Cu2 O4 91.07(8)
O4 Cu2 O1 171.97(7)
N4 Cu3 O1 87.70(7)
N4 Cu3 O6 90.47(8)
N5 Cu3 O1 87.46(7)
N5 Cu3 N4 164.13(8)
N5 Cu3 O6 93.34(8)
O6 Cu3 O1 175.93(7)
Cu1 O1 Cu3 114.48(8)
Cu1 O1 H1 103(2)
Cu2 O1 Cu1 116.20(8)
Cu2 O1 Cu3 109.37(8)
Cu2 O1 H1 110(2)
Cu3 O1 H1 102(2)
N2 N1 Cu1 120.39(14)
C3 N1 Cu1 132.75(18)
C3 N1 N2 106.6(2)
N1 N2 Cu2 120.84(15)
C1 N2 Cu2 131.02(18)
C1 N2 N1 107.9(2)
N4 N3 Cu2 119.13(14)
C4 N3 Cu2 133.13(18)
C4 N3 N4 107.7(2)
N3 N4 Cu3 118.93(14)
C6 N4 Cu3 133.37(18)
C6 N4 N3 107.6(2)
N6 N5 Cu3 121.30(14)
C7 N5 Cu3 129.98(18)
C7 N5 N6 107.6(2)
N5 N6 Cu1 119.46(14)
C9 N6 Cu1 133.01(19)
C9 N6 N5 107.5(2)
C10 O2 Cu1 111.70(15)
C17 O4 Cu2 110.56(14)
C24 O6 Cu3 123.34(17)
H8A O8 H8B 110(3)
N2 C1 H1A 124.8
N2 C1 C2 110.4(2)
C2 C1 H1A 124.8
C1 C2 H2 127.9
C1 C2 C3 104.1(2)
C3 C2 H2 127.9
N1 C3 C2 110.9(2)
N1 C3 H3 124.5
C2 C3 H3 124.5
N3 C4 H4 125.0
N3 C4 C5 110.1(2)
C5 C4 H4 125.0
C4 C5 H5 127.8
C6 C5 C4 104.3(2)
C6 C5 H5 127.8
N4 C6 C5 110.2(2)
N4 C6 H6 124.9
C5 C6 H6 124.9
N5 C7 H7 125.0
N5 C7 C8 110.1(2)
C8 C7 H7 125.0
C7 C8 H8 127.7
C7 C8 C9 104.7(2)
C9 C8 H8 127.7
N6 C9 C8 110.1(3)
N6 C9 H9 124.9
C8 C9 H9 124.9
O2 C10 C11 116.7(2)
O3 C10 O2 122.3(2)
O3 C10 C11 121.0(2)
C12 C11 C10 120.7(2)
C16 C11 C10 120.9(2)
C16 C11 C12 118.2(2)
C11 C12 H12 119.8
C13 C12 C11 120.3(3)
C13 C12 H12 119.8
C12 C13 H13 119.5
C14 C13 C12 120.9(3)
C14 C13 H13 119.5
C13 C14 H14 120.3
C13 C14 C15 119.4(3)
C15 C14 H14 120.3
C14 C15 H15 120.1
C16 C15 C14 119.7(3)
C16 C15 H15 120.1
C11 C16 H16 119.3
C15 C16 C11 121.4(2)
C15 C16 H16 119.3
O4 C17 C18 116.9(2)
O5 C17 O4 123.1(2)
O5 C17 C18 120.0(2)
C19 C18 C17 120.3(2)
C19 C18 C23 119.5(2)
C23 C18 C17 120.1(2)
C18 C19 H19 120.5
C18 C19 C20 119.0(3)
C20 C19 H19 120.5
C19 C20 H20 119.5
C21 C20 C19 121.0(3)
C21 C20 H20 119.5
C20 C21 H21 119.9
C20 C21 C22 120.3(3)
C22 C21 H21 119.9
C21 C22 H22 119.7
C21 C22 C23 120.5(3)
C23 C22 H22 119.7
C18 C23 H23 120.2
C22 C23 C18 119.7(3)
C22 C23 H23 120.2
O6 C24 C25 116.2(2)
O7 C24 O6 124.8(3)
O7 C24 C25 119.0(2)
C26 C25 C24 121.0(2)
C30 C25 C24 120.8(3)
C30 C25 C26 118.1(3)
C25 C26 H26 119.6
C25 C26 C27 120.7(3)
C27 C26 H26 119.6
C26 C27 H27 119.8
C28 C27 C26 120.3(3)
C28 C27 H27 119.8
C27 C28 H28 120.5
C29 C28 C27 119.0(3)
C29 C28 H28 120.5
C28 C29 H29 119.4
C28 C29 C30 121.2(3)
C30 C29 H29 119.4
C25 C30 C29 120.6(3)
C25 C30 H30 119.7
C29 C30 H30 119.7
H31A C31 H31B 107.7
C32 C31 H31A 108.9
C32 C31 H31B 108.9
N7 C31 H31A 108.9
N7 C31 H31B 108.9
N7 C31 C32 113.5(2)
C31 C32 H32A 109.5
C31 C32 H32B 109.5
C31 C32 H32C 109.5
H32A C32 H32B 109.5
H32A C32 H32C 109.5
H32B C32 H32C 109.5
H33A C33 H33B 107.6
C34 C33 H33A 108.7
C34 C33 H33B 108.7
C34 C33 N7 114.3(2)
N7 C33 H33A 108.7
N7 C33 H33B 108.7
C33 C34 H34A 109.5
C33 C34 H34B 109.5
C33 C34 H34C 109.5
H34A C34 H34B 109.5
H34A C34 H34C 109.5
H34B C34 H34C 109.5
H35A C35 H35B 107.7
C36 C35 H35A 108.9
C36 C35 H35B 108.9
N7 C35 H35A 108.9
N7 C35 H35B 108.9
N7 C35 C36 113.3(2)
C35 C36 H36A 109.5
C35 C36 H36B 109.5
C35 C36 H36C 109.5
H36A C36 H36B 109.5
H36A C36 H36C 109.5
H36B C36 H36C 109.5
C31 N7 C33 110.8(2)
C31 N7 H7A 108.4(16)
C33 N7 H7A 106.9(16)
C35 N7 C31 113.4(2)
C35 N7 C33 112.6(2)
C35 N7 H7A 104.2(16)

loop_
_geom_bond_atom_site_label_1
_geom_bond_atom_site_label_2
_geom_bond_distance
Cu1 O1 1.9780(16)
Cu1 N1 1.953(2)
Cu1 N6 1.939(2)
Cu1 O2 1.9735(16)
Cu2 O1 1.9679(16)
Cu2 N2 1.932(2)
Cu2 N3 1.9282(19)
Cu2 O4 1.9663(16)
Cu3 O1 2.0078(16)
Cu3 N4 1.949(2)
Cu3 N5 1.945(2)
Cu3 O6 1.9698(17)
O1 H1 0.76(3)
N1 N2 1.362(3)
N1 C3 1.338(3)
N2 C1 1.334(3)
N3 N4 1.361(3)
N3 C4 1.337(3)
N4 C6 1.338(3)
N5 N6 1.366(3)
N5 C7 1.336(3)
N6 C9 1.335(3)
O2 C10 1.269(3)
O3 C10 1.235(3)
O4 C17 1.265(3)
O5 C17 1.256(3)
O6 C24 1.263(3)
O7 C24 1.226(3)
O8 H8A 0.985(19)
O8 H8B 0.905(17)
C1 H1A 0.9300
C1 C2 1.367(4)
C2 H2 0.9300
C2 C3 1.367(4)
C3 H3 0.9300
C4 H4 0.9300
C4 C5 1.379(4)
C5 H5 0.9300
C5 C6 1.374(4)
C6 H6 0.9300
C7 H7 0.9300
C7 C8 1.370(4)
C8 H8 0.9300
C8 C9 1.372(4)
C9 H9 0.9300
C10 C11 1.501(3)
C11 C12 1.388(3)
C11 C16 1.377(3)
C12 H12 0.9300
C12 C13 1.370(4)
C13 H13 0.9300
C13 C14 1.368(4)
C14 H14 0.9300
C14 C15 1.381(4)
C15 H15 0.9300
C15 C16 1.371(4)
C16 H16 0.9300
C17 C18 1.498(3)
C18 C19 1.384(4)
C18 C23 1.386(4)
C19 H19 0.9300
C19 C20 1.385(4)
C20 H20 0.9300
C20 C21 1.351(5)
C21 H21 0.9300
C21 C22 1.357(5)
C22 H22 0.9300
C22 C23 1.378(4)
C23 H23 0.9300
C24 C25 1.509(4)
C25 C26 1.373(4)
C25 C30 1.369(4)
C26 H26 0.9300
C26 C27 1.389(4)
C27 H27 0.9300
C27 C28 1.368(4)
C28 H28 0.9300
C28 C29 1.345(5)
C29 H29 0.9300
C29 C30 1.388(5)
C30 H30 0.9300
C31 H31A 0.9700
C31 H31B 0.9700
C31 C32 1.509(4)
C31 N7 1.506(3)
C32 H32A 0.9600
C32 H32B 0.9600
C32 H32C 0.9600
C33 H33A 0.9700
C33 H33B 0.9700
C33 C34 1.504(4)
C33 N7 1.512(3)
C34 H34A 0.9600
C34 H34B 0.9600
C34 H34C 0.9600
C35 H35A 0.9700
C35 H35B 0.9700
C35 C36 1.507(4)
C35 N7 1.494(3)
C36 H36A 0.9600
C36 H36B 0.9600
C36 H36C 0.9600
N7 H7A 0.87(2)
